data_7709179
loop_
_publ_author_name
'Sharma, Mahendra K.'
'W\"olper, Christoph'
'Schulz, Stephan'

_publ_section_title
;
 Selective 1,2 addition of polar X-H bonds to the Ga-P double bond of
 gallaphosphene L(Cl)GaPGaL.
;
_journal_issue 4
_journal_name_full 'Dalton transactions (Cambridge, England : 2003)'
_journal_page_first 1612
_journal_page_last 1616
_journal_paper_doi 10.1039/d1dt04299h
_journal_volume 51
_journal_year 2022
_chemical_formula_sum 'C78 H104 Cl Ga2 N4 P Se'
_chemical_formula_weight 1382.47
_space_group_crystal_system monoclinic
_space_group_IT_number 14
_space_group_name_Hall '-P 2ybc'
_space_group_name_H-M_alt 'P 1 21/c 1'
_atom_sites_solution_hydrogens mixed
_atom_sites_solution_primary direct
_atom_sites_solution_secondary difmap
_audit_creation_method SHELXL-2017/1
_audit_update_record
;
2021-10-14 deposited with the CCDC.	2021-12-23 downloaded from the CCDC.
;
_cell_angle_alpha 90
_cell_angle_beta 97.743(3)
_cell_angle_gamma 90
_cell_formula_units_Z 4
_cell_length_a 23.424(3)
_cell_length_b 17.838(2)
_cell_length_c 17.2400(19)
_cell_measurement_reflns_used 9675
_cell_measurement_temperature 100(2)
_cell_measurement_theta_max 29.31
_cell_measurement_theta_min 2.29
_cell_volume 7137.8(14)
_computing_cell_refinement 'BRUKER APEX3(v2019.1-0)'
_computing_data_collection 'BRUKER APEX3(v2019.1-0)'
_computing_data_reduction 'BRUKER APEX3(v2019.1-0)'
_computing_molecular_graphics 'ORTEP/PLATON (Spek)'
_computing_publication_material 'BRUKER AXS SHELXTL (c) 2008 / Vers. 2008/4'
_computing_structure_refinement 'SHELXL-2017/1 (Sheldrick, 2017)'
_computing_structure_solution 'BRUKER APEX3(v2019.1-0)'
_diffrn_ambient_temperature 100(2)
_diffrn_detector_area_resol_mean 512
_diffrn_measured_fraction_theta_full 1.000
_diffrn_measured_fraction_theta_max 0.998
_diffrn_measurement_device_type 'Bruker D8 KAPPA II (APEX II detector)'
_diffrn_measurement_method 'Data collection strategy APEX 3/QUEEN'
_diffrn_radiation_monochromator 'Triumph Goebel mirror'
_diffrn_radiation_source 'fine-focus sealed tube'
_diffrn_radiation_type MoK\a
_diffrn_radiation_wavelength 0.71073
_diffrn_reflns_av_R_equivalents 0.0624
_diffrn_reflns_av_unetI/netI 0.0365
_diffrn_reflns_Laue_measured_fraction_full 1.000
_diffrn_reflns_Laue_measured_fraction_max 0.998
_diffrn_reflns_limit_h_max 36
_diffrn_reflns_limit_h_min -36
_diffrn_reflns_limit_k_max 27
_diffrn_reflns_limit_k_min -27
_diffrn_reflns_limit_l_max 26
_diffrn_reflns_limit_l_min -26
_diffrn_reflns_number 258395
_diffrn_reflns_point_group_measured_fraction_full 1.000
_diffrn_reflns_point_group_measured_fraction_max 0.998
_diffrn_reflns_theta_full 25.242
_diffrn_reflns_theta_max 33.264
_diffrn_reflns_theta_min 1.651
_exptl_absorpt_coefficient_mu 1.369
_exptl_absorpt_correction_T_max 0.75
_exptl_absorpt_correction_T_min 0.65
_exptl_absorpt_correction_type multi-scan
_exptl_absorpt_process_details
; 
 SADABS
 R.H. Blessing, Acta Cryst. (1995) A51 33-38 
;
_exptl_crystal_colour colourless
_exptl_crystal_density_diffrn 1.286
_exptl_crystal_description block
_exptl_crystal_F_000 2912
_exptl_crystal_size_max 0.386
_exptl_crystal_size_mid 0.268
_exptl_crystal_size_min 0.252
_refine_diff_density_max 0.657
_refine_diff_density_min -0.683
_refine_diff_density_rms 0.073
_refine_ls_extinction_method none
_refine_ls_goodness_of_fit_ref 1.042
_refine_ls_hydrogen_treatment mixed
_refine_ls_matrix_type full
_refine_ls_number_parameters 1006
_refine_ls_number_reflns 27441
_refine_ls_number_restraints 1306
_refine_ls_restrained_S_all 1.035
_refine_ls_R_factor_all 0.0627
_refine_ls_R_factor_gt 0.0367
_refine_ls_shift/su_max 0.009
_refine_ls_shift/su_mean 0.000
_refine_ls_structure_factor_coef Fsqd
_refine_ls_weighting_details 'w=1/[\s^2^(Fo^2^)+(0.0362P)^2^+3.4623P] where P=(Fo^2^+2Fc^2^)/3'
_refine_ls_weighting_scheme calc
_refine_ls_wR_factor_gt 0.0778
_refine_ls_wR_factor_ref 0.0868
_reflns_Friedel_coverage 0.000
_reflns_number_gt 20513
_reflns_number_total 27441
_reflns_threshold_expression 'I > 2\s(I)'
_cod_data_source_file d1dt04299h2.cif
_cod_data_source_block mks_058m_nnr
_cod_depositor_comments
;
The following automatic conversions were performed:

data item '_atom_sites_solution_secondary' value 'diffmap' was
changed to 'difmap'.

Automatic conversion script
Id: cif_fix_values 7556 2019-12-06 15:28:31Z antanas 

 Adding full bibliography for 7709177--7709182.cif.
;
_cod_original_cell_volume 7137.9(14)
_cod_original_sg_symbol_H-M 'P 21/c'
_cod_database_code 7709179
_shelx_shelxl_version_number 2017/1
_shelx_space_group_comment
;
The symmetry employed for this shelxl refinement is uniquely defined
by the following loop, which should always be used as a source of
symmetry information in preference to the above space-group names.
They are only intended as comments.
;
_shelx_estimated_absorpt_t_min 0.620
_shelx_estimated_absorpt_t_max 0.724

loop_
_space_group_symop_operation_xyz
'x, y, z'
'-x, y+1/2, -z+1/2'
'-x, -y, -z'
'x, -y-1/2, z-1/2'

loop_
_atom_site_label
_atom_site_type_symbol
_atom_site_fract_x
_atom_site_fract_y
_atom_site_fract_z
_atom_site_U_iso_or_equiv
_atom_site_adp_type
_atom_site_occupancy
_atom_site_site_symmetry_order
_atom_site_calc_flag
_atom_site_refinement_flags_posn
_atom_site_refinement_flags_adp
_atom_site_refinement_flags_occupancy
_atom_site_disorder_assembly
_atom_site_disorder_group
Se1 Se 0.21614(2) 0.42267(2) 0.79647(2) 0.02253(4) Uani 1 1 d . . . . .
Ga1 Ga 0.27536(2) 0.63624(2) 0.74757(2) 0.01206(3) Uani 1 1 d . . . . .
Ga2 Ga 0.26202(2) 0.42776(2) 0.68089(2) 0.01468(3) Uani 1 1 d . . . . .
Cl1 Cl 0.27419(2) 0.60270(2) 0.87100(2) 0.02008(7) Uani 1 1 d . . . . .
P1 P 0.28338(2) 0.55067(2) 0.64880(2) 0.01745(7) Uani 1 1 d . . . . .
H1 H 0.229(2) 0.552(3) 0.609(3) 0.18(2) Uiso 1 1 d . . . . .
N1 N 0.33875(5) 0.70835(6) 0.75505(7) 0.0137(2) Uani 1 1 d . . . . .
N2 N 0.21330(5) 0.71031(7) 0.73036(7) 0.0143(2) Uani 1 1 d . . . . .
N3 N 0.21757(5) 0.37808(7) 0.59046(7) 0.0177(2) Uani 1 1 d . . . . .
N4 N 0.32864(5) 0.35925(7) 0.68505(8) 0.0193(2) Uani 1 1 d . . . . .
C1 C 0.33110(6) 0.77639(8) 0.78404(8) 0.0155(2) Uani 1 1 d . . . . .
C2 C 0.27706(6) 0.80575(8) 0.79232(9) 0.0187(3) Uani 1 1 d . . . . .
H2 H 0.277100 0.849533 0.823687 0.022 Uiso 1 1 calc R U . . .
C3 C 0.22277(6) 0.77898(8) 0.76033(8) 0.0163(3) Uani 1 1 d . . . . .
C4 C 0.38226(7) 0.82654(9) 0.80804(9) 0.0218(3) Uani 1 1 d . . . . .
H4A H 0.408285 0.824654 0.768081 0.033 Uiso 1 1 calc R U . . .
H4B H 0.402729 0.809400 0.858233 0.033 Uiso 1 1 calc R U . . .
H4C H 0.369017 0.878161 0.813398 0.033 Uiso 1 1 calc R U . . .
C5 C 0.17375(7) 0.83380(9) 0.75865(9) 0.0226(3) Uani 1 1 d . . . . .
H5A H 0.151029 0.833549 0.706588 0.034 Uiso 1 1 calc R U . . .
H5B H 0.189169 0.884215 0.770418 0.034 Uiso 1 1 calc R U . . .
H5C H 0.149160 0.819338 0.797866 0.034 Uiso 1 1 calc R U . . .
C6 C 0.39450(6) 0.68950(8) 0.73356(8) 0.0160(2) Uani 1 1 d . . . . .
C7 C 0.43727(6) 0.65879(8) 0.78951(9) 0.0176(3) Uani 1 1 d . . . . .
C8 C 0.49000(7) 0.64027(10) 0.76533(10) 0.0243(3) Uani 1 1 d . . . . .
H8 H 0.519195 0.617943 0.801629 0.029 Uiso 1 1 calc R U . . .
C9 C 0.50056(7) 0.65368(12) 0.68998(11) 0.0331(4) Uani 1 1 d . . . . .
H9 H 0.536898 0.641038 0.674912 0.040 Uiso 1 1 calc R U . . .
C10 C 0.45855(7) 0.68543(12) 0.63625(10) 0.0322(4) Uani 1 1 d . . . . .
H10 H 0.466619 0.695376 0.584696 0.039 Uiso 1 1 calc R U . . .
C11 C 0.40439(7) 0.70319(9) 0.65632(9) 0.0216(3) Uani 1 1 d . . . . .
C12 C 0.42910(7) 0.64616(9) 0.87427(9) 0.0225(3) Uani 1 1 d . . . . .
H12 H 0.391783 0.669694 0.883184 0.027 Uiso 1 1 calc R U . . .
C13 C 0.47752(8) 0.68309(14) 0.92982(10) 0.0391(5) Uani 1 1 d . . . . .
H13A H 0.513976 0.657377 0.925785 0.059 Uiso 1 1 calc R U . . .
H13B H 0.468755 0.679593 0.983704 0.059 Uiso 1 1 calc R U . . .
H13C H 0.480820 0.735932 0.915523 0.059 Uiso 1 1 calc R U . . .
C14 C 0.42607(9) 0.56295(12) 0.89237(15) 0.0441(5) Uani 1 1 d . . . . .
H14A H 0.395616 0.539558 0.855738 0.066 Uiso 1 1 calc R U . . .
H14B H 0.417517 0.556286 0.946048 0.066 Uiso 1 1 calc R U . . .
H14C H 0.463119 0.539360 0.887008 0.066 Uiso 1 1 calc R U . . .
C15 C 0.35871(7) 0.73805(10) 0.59630(9) 0.0253(3) Uani 1 1 d . . . . .
H15 H 0.320442 0.728238 0.613931 0.030 Uiso 1 1 calc R U . . .
C16 C 0.36599(9) 0.82298(11) 0.59186(10) 0.0330(4) Uani 1 1 d . . . . .
H16A H 0.405266 0.834667 0.582066 0.050 Uiso 1 1 calc R U . . .
H16B H 0.359010 0.845684 0.641488 0.050 Uiso 1 1 calc R U . . .
H16C H 0.338351 0.843060 0.549186 0.050 Uiso 1 1 calc R U . . .
C17 C 0.35726(9) 0.70384(11) 0.51488(10) 0.0333(4) Uani 1 1 d . . . . .
H17A H 0.325430 0.725867 0.479468 0.050 Uiso 1 1 calc R U . . .
H17B H 0.351663 0.649524 0.517879 0.050 Uiso 1 1 calc R U . . .
H17C H 0.393753 0.714161 0.495040 0.050 Uiso 1 1 calc R U . . .
C18 C 0.15659(6) 0.69208(8) 0.69083(8) 0.0156(2) Uani 1 1 d . . . . .
C19 C 0.11186(6) 0.67304(8) 0.73388(9) 0.0182(3) Uani 1 1 d . . . . .
C20 C 0.05793(6) 0.65714(9) 0.69254(9) 0.0220(3) Uani 1 1 d . . . . .
H20 H 0.027097 0.644293 0.720608 0.026 Uiso 1 1 calc R U . . .
C21 C 0.04820(7) 0.65959(9) 0.61179(9) 0.0234(3) Uani 1 1 d . . . . .
H21 H 0.010936 0.649151 0.584902 0.028 Uiso 1 1 calc R U . . .
C22 C 0.09283(7) 0.67728(9) 0.57026(9) 0.0214(3) Uani 1 1 d . . . . .
H22 H 0.085994 0.678270 0.514691 0.026 Uiso 1 1 calc R U . . .
C23 C 0.14769(6) 0.69371(8) 0.60833(8) 0.0173(3) Uani 1 1 d . . . . .
C24 C 0.11917(6) 0.66882(9) 0.82286(9) 0.0202(3) Uani 1 1 d . . . . .
H24 H 0.157617 0.690422 0.843549 0.024 Uiso 1 1 calc R U . . .
C25 C 0.07260(7) 0.71421(11) 0.85650(10) 0.0296(4) Uani 1 1 d . . . . .
H25A H 0.073889 0.766416 0.839131 0.044 Uiso 1 1 calc R U . . .
H25B H 0.079528 0.712303 0.913811 0.044 Uiso 1 1 calc R U . . .
H25C H 0.034630 0.692903 0.838064 0.044 Uiso 1 1 calc R U . . .
C26 C 0.11767(7) 0.58733(10) 0.84999(10) 0.0266(3) Uani 1 1 d . . . . .
H26A H 0.079623 0.565880 0.832270 0.040 Uiso 1 1 calc R U . . .
H26B H 0.125221 0.585380 0.907259 0.040 Uiso 1 1 calc R U . . .
H26C H 0.147192 0.558484 0.827810 0.040 Uiso 1 1 calc R U . . .
C27 C 0.22534(7) 0.30528(8) 0.57630(9) 0.0210(3) Uani 1 1 d . . . . .
C28 C 0.27224(7) 0.26363(8) 0.61155(10) 0.0243(3) Uani 1 1 d . . . . .
H28 H 0.269753 0.210878 0.604287 0.029 Uiso 1 1 calc R U . . .
C29 C 0.32244(7) 0.29012(8) 0.65627(10) 0.0231(3) Uani 1 1 d . . . . .
C30 C 0.18211(8) 0.26454(9) 0.51876(11) 0.0303(4) Uani 1 1 d . . . . .
H30A H 0.176397 0.292110 0.469153 0.045 Uiso 1 1 calc R U . . .
H30B H 0.145390 0.260917 0.539848 0.045 Uiso 1 1 calc R U . . .
H30C H 0.196407 0.214065 0.509828 0.045 Uiso 1 1 calc R U . . .
C31 C 0.37130(8) 0.23433(10) 0.67051(13) 0.0382(5) Uani 1 1 d . . . . .
H31A H 0.363451 0.191827 0.634642 0.057 Uiso 1 1 calc R U . . .
H31B H 0.374762 0.216407 0.724679 0.057 Uiso 1 1 calc R U . . .
H31C H 0.407354 0.258581 0.661455 0.057 Uiso 1 1 calc R U . . .
C32 C 0.17690(6) 0.41863(8) 0.53543(9) 0.0191(3) Uani 1 1 d . . . . .
C33 C 0.11910(7) 0.42576(9) 0.54779(10) 0.0223(3) Uani 1 1 d . . . . .
C34 C 0.08138(7) 0.46201(10) 0.48994(11) 0.0293(4) Uani 1 1 d . . . . .
H34 H 0.042096 0.467731 0.497043 0.035 Uiso 1 1 calc R U . . .
C35 C 0.09978(8) 0.48965(10) 0.42287(11) 0.0319(4) Uani 1 1 d . . . . .
H35 H 0.073122 0.512982 0.383843 0.038 Uiso 1 1 calc R U . . .
C36 C 0.15675(8) 0.48340(10) 0.41254(10) 0.0282(3) Uani 1 1 d . . . . .
H36 H 0.169176 0.503085 0.366420 0.034 Uiso 1 1 calc R U . . .
C37 C 0.19673(7) 0.44864(9) 0.46858(9) 0.0232(3) Uani 1 1 d . . . . .
C38 C 0.09698(7) 0.39725(9) 0.62042(10) 0.0254(3) Uani 1 1 d . . . . .
H38 H 0.129298 0.370448 0.652843 0.030 Uiso 1 1 calc R U . . .
C39 C 0.04676(8) 0.34211(12) 0.60282(13) 0.0382(4) Uani 1 1 d . . . . .
H39A H 0.012885 0.368654 0.576703 0.057 Uiso 1 1 calc R U . . .
H39B H 0.037744 0.320263 0.651890 0.057 Uiso 1 1 calc R U . . .
H39C H 0.057537 0.302130 0.568595 0.057 Uiso 1 1 calc R U . . .
C40 C 0.07893(8) 0.46316(11) 0.66868(11) 0.0324(4) Uani 1 1 d . . . . .
H40A H 0.111055 0.498529 0.679216 0.049 Uiso 1 1 calc R U . . .
H40B H 0.068452 0.444490 0.718330 0.049 Uiso 1 1 calc R U . . .
H40C H 0.045735 0.488622 0.639363 0.049 Uiso 1 1 calc R U . . .
C41 C 0.25914(8) 0.44282(11) 0.45573(11) 0.0304(4) Uani 1 1 d . . . . .
H41 H 0.282152 0.432325 0.507769 0.036 Uiso 1 1 calc R U . . .
C42 C 0.26933(12) 0.37834(12) 0.4019(2) 0.0672(9) Uani 1 1 d . . . . .
H42A H 0.246340 0.385966 0.350705 0.101 Uiso 1 1 calc R U . . .
H42B H 0.257965 0.331170 0.424647 0.101 Uiso 1 1 calc R U . . .
H42C H 0.310269 0.376227 0.395688 0.101 Uiso 1 1 calc R U . . .
C43 C 0.28233(9) 0.51465(11) 0.42506(12) 0.0352(4) Uani 1 1 d . . . . .
H43A H 0.261869 0.525478 0.372871 0.053 Uiso 1 1 calc R U . . .
H43B H 0.323559 0.508910 0.421912 0.053 Uiso 1 1 calc R U . . .
H43C H 0.276552 0.556047 0.460562 0.053 Uiso 1 1 calc R U . . .
C44 C 0.38548(6) 0.38078(8) 0.72207(9) 0.0201(3) Uani 1 1 d . . . . .
C45 C 0.40168(7) 0.36593(9) 0.80197(10) 0.0249(3) Uani 1 1 d . . . . .
C46 C 0.45831(7) 0.38167(11) 0.83393(11) 0.0318(4) Uani 1 1 d . . . . .
H46 H 0.470410 0.371059 0.887624 0.038 Uiso 1 1 calc R U . . .
C47 C 0.49706(7) 0.41220(11) 0.78958(11) 0.0325(4) Uani 1 1 d . . . . .
H47 H 0.535529 0.421942 0.812520 0.039 Uiso 1 1 calc R U . . .
C48 C 0.47997(7) 0.42862(10) 0.71179(10) 0.0259(3) Uani 1 1 d . . . . .
H48 H 0.506657 0.450926 0.681838 0.031 Uiso 1 1 calc R U . . .
C49 C 0.42416(7) 0.41304(9) 0.67632(10) 0.0221(3) Uani 1 1 d . . . . .
C50 C 0.36132(8) 0.33278(10) 0.85482(11) 0.0293(4) Uani 1 1 d . . . . .
H50 H 0.323442 0.322564 0.822337 0.035 Uiso 1 1 calc R U . . .
C51 C 0.38399(10) 0.25907(12) 0.89241(15) 0.0473(6) Uani 1 1 d . . . . .
H51A H 0.386046 0.221365 0.851542 0.071 Uiso 1 1 calc R U . . .
H51B H 0.357957 0.241553 0.928561 0.071 Uiso 1 1 calc R U . . .
H51C H 0.422512 0.267065 0.921230 0.071 Uiso 1 1 calc R U . . .
C52 C 0.35117(9) 0.38745(12) 0.91939(11) 0.0370(4) Uani 1 1 d . . . . .
H52A H 0.336430 0.434889 0.896001 0.055 Uiso 1 1 calc R U . . .
H52B H 0.387551 0.396500 0.953340 0.055 Uiso 1 1 calc R U . . .
H52C H 0.323000 0.366155 0.950393 0.055 Uiso 1 1 calc R U . . .
C53 C 0.40856(8) 0.42871(11) 0.58944(10) 0.0302(4) Uani 1 1 d . . . . .
H53 H 0.365748 0.425118 0.576305 0.036 Uiso 1 1 calc R U . . .
C54 C 0.43579(16) 0.37086(15) 0.54036(15) 0.0688(9) Uani 1 1 d . . . . .
H54A H 0.426215 0.383165 0.484729 0.103 Uiso 1 1 calc R U . . .
H54B H 0.420896 0.320913 0.550212 0.103 Uiso 1 1 calc R U . . .
H54C H 0.477722 0.371393 0.554654 0.103 Uiso 1 1 calc R U . . .
C55 C 0.42700(9) 0.50596(12) 0.56657(12) 0.0405(5) Uani 1 1 d . . . . .
H55A H 0.413219 0.514816 0.511098 0.061 Uiso 1 1 calc R U . . .
H55B H 0.469129 0.509380 0.575363 0.061 Uiso 1 1 calc R U . . .
H55C H 0.410585 0.543744 0.598413 0.061 Uiso 1 1 calc R U . . .
C56 C 0.19556(6) 0.71589(9) 0.56173(8) 0.0194(3) Uani 1 1 d . . . . .
H56 H 0.232738 0.699027 0.592091 0.023 Uiso 1 1 calc R U . . .
C57 C 0.19914(8) 0.80116(10) 0.55222(10) 0.0280(3) Uani 1 1 d . . . . .
H57A H 0.228146 0.813172 0.518138 0.042 Uiso 1 1 calc R U . . .
H57B H 0.210001 0.824349 0.603621 0.042 Uiso 1 1 calc R U . . .
H57C H 0.161557 0.820451 0.528823 0.042 Uiso 1 1 calc R U . . .
C58 C 0.19036(8) 0.67807(11) 0.48176(9) 0.0286(3) Uani 1 1 d . . . . .
H58A H 0.156268 0.697285 0.448525 0.043 Uiso 1 1 calc R U . . .
H58B H 0.186632 0.623770 0.488136 0.043 Uiso 1 1 calc R U . . .
H58C H 0.224852 0.688838 0.457234 0.043 Uiso 1 1 calc R U . . .
C59 C 0.17245(7) 0.33183(9) 0.79698(10) 0.0248(3) Uani 1 1 d . . . . .
C60 C 0.18698(8) 0.26464(10) 0.76430(11) 0.0314(4) Uani 1 1 d . . . . .
H60 H 0.220382 0.261627 0.738729 0.038 Uiso 1 1 calc R U . . .
C61 C 0.15266(9) 0.20171(11) 0.76897(13) 0.0398(5) Uani 1 1 d . . . . .
H61 H 0.162338 0.156117 0.745413 0.048 Uiso 1 1 calc R U . . .
C62 C 0.10468(9) 0.20458(12) 0.80739(13) 0.0412(5) Uani 1 1 d . . . . .
H62 H 0.081786 0.161118 0.811174 0.049 Uiso 1 1 calc R U . . .
C63 C 0.09045(8) 0.27112(12) 0.84009(12) 0.0384(5) Uani 1 1 d . . . . .
H63 H 0.057488 0.273459 0.866642 0.046 Uiso 1 1 calc R U . . .
C64 C 0.12352(8) 0.33481(11) 0.83485(11) 0.0307(4) Uani 1 1 d . . . . .
H64 H 0.112849 0.380596 0.857097 0.037 Uiso 1 1 calc R U . . .
C1_1 C 0.26832(18) 0.4819(2) 0.0928(2) 0.0369(8) Uani 0.558(3) 1 d D U P A 1
C2_1 C 0.32109(19) 0.4917(3) 0.0684(3) 0.0322(9) Uani 0.558(3) 1 d D U P A 1
H2_1 H 0.322674 0.502851 0.014884 0.039 Uiso 0.558(3) 1 calc R U P A 1
C3_1 C 0.37195(18) 0.4859(2) 0.1184(2) 0.0366(8) Uani 0.558(3) 1 d D U P A 1
H3_1 H 0.407675 0.490939 0.098558 0.044 Uiso 0.558(3) 1 calc R U P A 1
C4_1 C 0.3713(2) 0.4731(3) 0.1965(2) 0.0381(10) Uani 0.558(3) 1 d D U P A 1
H4_1 H 0.406256 0.470836 0.231480 0.046 Uiso 0.558(3) 1 calc R U P A 1
C5_1 C 0.3190(2) 0.4635(4) 0.2233(3) 0.0560(14) Uani 0.558(3) 1 d D U P A 1
H5_1 H 0.317663 0.452637 0.276994 0.067 Uiso 0.558(3) 1 calc R U P A 1
C6_1 C 0.2682(3) 0.4696(5) 0.1719(3) 0.0595(18) Uani 0.558(3) 1 d D U P A 1
H6_1 H 0.232374 0.465115 0.191656 0.071 Uiso 0.558(3) 1 calc R U P A 1
C7_1 C 0.2134(3) 0.4875(6) 0.0350(4) 0.0541(17) Uani 0.558(3) 1 d . U P A 1
H7A_1 H 0.215400 0.531572 0.001620 0.081 Uiso 0.558(3) 1 calc R U P A 1
H7B_1 H 0.180171 0.492159 0.063759 0.081 Uiso 0.558(3) 1 calc R U P A 1
H7C_1 H 0.209097 0.442256 0.002466 0.081 Uiso 0.558(3) 1 calc R U P A 1
C1_2 C -0.0600(2) 0.5304(2) 0.8939(3) 0.0454(11) Uani 0.679(5) 1 d D U P B 3
C2_2 C -0.0593(3) 0.4732(3) 0.9486(3) 0.0512(14) Uani 0.679(5) 1 d D U P B 3
H2_2 H -0.064250 0.485231 1.000919 0.061 Uiso 0.679(5) 1 calc R U P B 3
C3_2 C -0.05155(19) 0.3992(3) 0.9286(3) 0.0557(12) Uani 0.679(5) 1 d D U P B 3
H3_2 H -0.051760 0.360821 0.966796 0.067 Uiso 0.679(5) 1 calc R U P B 3
C4_2 C -0.0435(2) 0.3813(3) 0.8531(3) 0.0541(13) Uani 0.679(5) 1 d D U P B 3
H4_2 H -0.037900 0.330687 0.838822 0.065 Uiso 0.679(5) 1 calc R U P B 3
C5_2 C -0.0438(3) 0.4382(4) 0.7982(3) 0.0499(15) Uani 0.679(5) 1 d D U P B 3
H5_2 H -0.037980 0.426406 0.746132 0.060 Uiso 0.679(5) 1 calc R U P B 3
C6_2 C -0.0524(2) 0.5111(3) 0.8185(3) 0.0465(11) Uani 0.679(5) 1 d D U P B 3
H6_2 H -0.053195 0.549195 0.779894 0.056 Uiso 0.679(5) 1 calc R U P B 3
C7_2 C -0.0697(2) 0.6101(2) 0.9165(3) 0.0660(13) Uani 0.679(5) 1 d . U P B 3
H7A_2 H -0.070797 0.642369 0.870349 0.099 Uiso 0.679(5) 1 calc R U P B 3
H7B_2 H -0.038309 0.626186 0.956442 0.099 Uiso 0.679(5) 1 calc R U P B 3
H7C_2 H -0.106446 0.613897 0.937616 0.099 Uiso 0.679(5) 1 calc R U P B 3
C1_3 C 0.3074(4) 0.4742(8) 0.1678(6) 0.031(2) Uani 0.218(3) 1 d D U P C 2
C2_3 C 0.2544(6) 0.4899(11) 0.1918(7) 0.042(3) Uani 0.218(3) 1 d D U P C 2
H2_3 H 0.251295 0.493971 0.246061 0.050 Uiso 0.218(3) 1 calc R U P C 2
C3_3 C 0.2065(5) 0.4995(10) 0.1375(7) 0.046(3) Uani 0.218(3) 1 d D U P C 2
H3_3 H 0.171684 0.516490 0.154084 0.056 Uiso 0.218(3) 1 calc R U P C 2
C4_3 C 0.2081(6) 0.4851(16) 0.0595(7) 0.044(4) Uani 0.218(3) 1 d D U P C 2
H4_3 H 0.173625 0.480723 0.023888 0.052 Uiso 0.218(3) 1 calc R U P C 2
C5_3 C 0.2615(5) 0.4772(6) 0.0346(5) 0.043(2) Uani 0.218(3) 1 d D U P C 2
H5_3 H 0.264791 0.476838 -0.019719 0.052 Uiso 0.218(3) 1 calc R U P C 2
C6_3 C 0.3095(5) 0.4700(6) 0.0889(6) 0.036(2) Uani 0.218(3) 1 d D U P C 2
H6_3 H 0.345675 0.461726 0.071204 0.043 Uiso 0.218(3) 1 calc R U P C 2
C7_3 C 0.3582(7) 0.4701(10) 0.2268(10) 0.044(4) Uani 0.218(3) 1 d . U P C 2
H7A_3 H 0.390165 0.447447 0.203702 0.066 Uiso 0.218(3) 1 calc R U P C 2
H7B_3 H 0.349567 0.439337 0.270829 0.066 Uiso 0.218(3) 1 calc R U P C 2
H7C_3 H 0.369137 0.520666 0.245411 0.066 Uiso 0.218(3) 1 calc R U P C 2
C1_4 C -0.0683(5) 0.5224(5) 0.9212(5) 0.041(2) Uani 0.321(5) 1 d D U P B 4
C2_4 C -0.0658(6) 0.4468(5) 0.9378(6) 0.042(2) Uani 0.321(5) 1 d D U P B 4
H2_4 H -0.075693 0.429516 0.986378 0.051 Uiso 0.321(5) 1 calc R U P B 4
C3_4 C -0.0493(5) 0.3961(5) 0.8850(6) 0.042(2) Uani 0.321(5) 1 d D U P B 4
H3_4 H -0.046782 0.344251 0.897553 0.051 Uiso 0.321(5) 1 calc R U P B 4
C4_4 C -0.0365(6) 0.4210(5) 0.8139(6) 0.036(2) Uani 0.321(5) 1 d D U P B 4
H4_4 H -0.026056 0.386398 0.776350 0.043 Uiso 0.321(5) 1 calc R U P B 4
C5_4 C -0.0390(4) 0.4967(5) 0.7977(5) 0.038(2) Uani 0.321(5) 1 d D U P B 4
H5_4 H -0.029433 0.514159 0.749001 0.045 Uiso 0.321(5) 1 calc R U P B 4
C6_4 C -0.0550(3) 0.5470(4) 0.8505(5) 0.0417(17) Uani 0.321(5) 1 d D U P B 4
H6_4 H -0.056878 0.598983 0.838239 0.050 Uiso 0.321(5) 1 calc R U P B 4
C7_4 C -0.0856(5) 0.5804(7) 0.9810(7) 0.090(4) Uani 0.321(5) 1 d . U P B 4
H7A_4 H -0.127358 0.578403 0.981615 0.135 Uiso 0.321(5) 1 calc R U P B 4
H7B_4 H -0.074663 0.630821 0.965919 0.135 Uiso 0.321(5) 1 calc R U P B 4
H7C_4 H -0.065747 0.568567 1.033304 0.135 Uiso 0.321(5) 1 calc R U P B 4
C1_5 C 0.3234(5) 0.4740(8) 0.1911(6) 0.036(3) Uani 0.224(3) 1 d D U P D 6
C2_5 C 0.3385(5) 0.4854(6) 0.1179(7) 0.045(2) Uani 0.224(3) 1 d D U P D 6
H2_5 H 0.377773 0.482814 0.109866 0.054 Uiso 0.224(3) 1 calc R U P D 6
C3_5 C 0.2965(6) 0.5005(9) 0.0564(7) 0.052(3) Uani 0.224(3) 1 d D U P D 6
H3_5 H 0.307396 0.509372 0.006023 0.063 Uiso 0.224(3) 1 calc R U P D 6
C4_5 C 0.2395(6) 0.5031(7) 0.0657(6) 0.053(3) Uani 0.224(3) 1 d D U P D 6
H4_5 H 0.211190 0.516307 0.023113 0.064 Uiso 0.224(3) 1 calc R U P D 6
C5_5 C 0.2237(6) 0.4863(13) 0.1377(8) 0.073(5) Uani 0.224(3) 1 d D U P D 6
H5_5 H 0.184182 0.485710 0.144781 0.088 Uiso 0.224(3) 1 calc R U P D 6
C6_5 C 0.2658(6) 0.4701(16) 0.1996(7) 0.057(5) Uani 0.224(3) 1 d D U P D 6
H6_5 H 0.254867 0.456167 0.248694 0.068 Uiso 0.224(3) 1 calc R U P D 6
C7_5 C 0.3686(6) 0.4549(8) 0.2577(8) 0.038(3) Uani 0.224(3) 1 d . U P D 6
H7A_5 H 0.368229 0.492192 0.299354 0.056 Uiso 0.224(3) 1 calc R U P D 6
H7B_5 H 0.406482 0.454902 0.239455 0.056 Uiso 0.224(3) 1 calc R U P D 6
H7C_5 H 0.360815 0.405149 0.277858 0.056 Uiso 0.224(3) 1 calc R U P D 6

loop_
_atom_site_aniso_label
_atom_site_aniso_U_11
_atom_site_aniso_U_22
_atom_site_aniso_U_33
_atom_site_aniso_U_23
_atom_site_aniso_U_13
_atom_site_aniso_U_12
Se1 0.02202(7) 0.02121(7) 0.02414(8) 0.00103(6) 0.00226(6) -0.00295(6)
Ga1 0.01133(6) 0.01142(6) 0.01298(6) 0.00010(5) 0.00001(5) -0.00006(5)
Ga2 0.01295(7) 0.01060(6) 0.01895(7) 0.00101(5) -0.00344(5) 0.00008(5)
Cl1 0.01906(15) 0.02439(17) 0.01620(15) 0.00427(12) 0.00020(12) -0.00227(13)
P1 0.02382(18) 0.01113(15) 0.01785(17) -0.00099(12) 0.00443(14) -0.00035(13)
N1 0.0140(5) 0.0136(5) 0.0134(5) -0.0003(4) 0.0010(4) -0.0012(4)
N2 0.0135(5) 0.0149(5) 0.0138(5) -0.0012(4) -0.0008(4) 0.0016(4)
N3 0.0167(5) 0.0123(5) 0.0218(6) 0.0010(4) -0.0057(5) -0.0014(4)
N4 0.0167(5) 0.0127(5) 0.0262(6) -0.0002(5) -0.0055(5) 0.0026(4)
C1 0.0191(6) 0.0139(6) 0.0127(6) -0.0009(4) -0.0003(5) -0.0023(5)
C2 0.0214(7) 0.0143(6) 0.0195(6) -0.0049(5) -0.0005(5) 0.0009(5)
C3 0.0190(6) 0.0156(6) 0.0141(6) -0.0018(5) 0.0014(5) 0.0031(5)
C4 0.0219(7) 0.0185(7) 0.0241(7) -0.0055(5) 0.0000(6) -0.0050(5)
C5 0.0237(7) 0.0191(7) 0.0244(7) -0.0045(6) 0.0017(6) 0.0071(6)
C6 0.0146(6) 0.0157(6) 0.0179(6) -0.0024(5) 0.0026(5) -0.0041(5)
C7 0.0146(6) 0.0174(6) 0.0206(7) -0.0014(5) 0.0016(5) -0.0025(5)
C8 0.0155(6) 0.0295(8) 0.0279(8) -0.0054(6) 0.0024(6) 0.0000(6)
C9 0.0177(7) 0.0533(12) 0.0298(9) -0.0106(8) 0.0090(6) -0.0012(7)
C10 0.0222(8) 0.0553(12) 0.0208(8) -0.0057(7) 0.0091(6) -0.0070(8)
C11 0.0190(7) 0.0284(8) 0.0177(6) -0.0025(6) 0.0037(5) -0.0071(6)
C12 0.0159(6) 0.0300(8) 0.0211(7) 0.0045(6) 0.0015(5) 0.0024(6)
C13 0.0200(8) 0.0745(15) 0.0214(8) -0.0061(9) -0.0026(6) 0.0043(9)
C14 0.0363(10) 0.0376(11) 0.0620(14) 0.0253(10) 0.0191(10) 0.0100(8)
C15 0.0223(7) 0.0373(9) 0.0161(7) 0.0025(6) 0.0023(6) -0.0077(6)
C16 0.0397(10) 0.0367(10) 0.0222(8) 0.0000(7) 0.0024(7) -0.0032(8)
C17 0.0398(10) 0.0395(10) 0.0194(7) -0.0012(7) -0.0003(7) -0.0121(8)
C18 0.0138(6) 0.0155(6) 0.0166(6) -0.0012(5) -0.0012(5) 0.0033(5)
C19 0.0147(6) 0.0194(6) 0.0195(7) -0.0021(5) -0.0014(5) 0.0025(5)
C20 0.0153(6) 0.0271(7) 0.0226(7) -0.0009(6) -0.0014(5) -0.0008(5)
C21 0.0174(7) 0.0257(7) 0.0248(7) -0.0009(6) -0.0064(6) -0.0010(6)
C22 0.0224(7) 0.0225(7) 0.0172(6) 0.0001(5) -0.0051(5) 0.0009(6)
C23 0.0184(6) 0.0164(6) 0.0163(6) -0.0001(5) -0.0007(5) 0.0036(5)
C24 0.0149(6) 0.0286(8) 0.0170(6) -0.0021(6) 0.0017(5) 0.0013(5)
C25 0.0185(7) 0.0432(10) 0.0276(8) -0.0109(7) 0.0042(6) 0.0035(7)
C26 0.0242(8) 0.0338(9) 0.0215(7) 0.0035(6) 0.0024(6) -0.0025(6)
C27 0.0220(7) 0.0132(6) 0.0257(7) -0.0007(5) -0.0042(6) -0.0033(5)
C28 0.0271(8) 0.0108(6) 0.0324(8) -0.0010(6) -0.0055(6) 0.0008(5)
C29 0.0224(7) 0.0130(6) 0.0316(8) 0.0003(6) -0.0047(6) 0.0033(5)
C30 0.0315(9) 0.0163(7) 0.0385(9) -0.0039(6) -0.0114(7) -0.0049(6)
C31 0.0336(9) 0.0163(7) 0.0593(13) -0.0072(8) -0.0131(9) 0.0096(7)
C32 0.0187(6) 0.0136(6) 0.0223(7) 0.0001(5) -0.0071(5) -0.0017(5)
C33 0.0182(7) 0.0181(7) 0.0279(8) 0.0001(6) -0.0068(6) -0.0007(5)
C34 0.0200(7) 0.0288(8) 0.0356(9) 0.0016(7) -0.0089(6) 0.0032(6)
C35 0.0294(9) 0.0297(9) 0.0319(9) 0.0059(7) -0.0130(7) 0.0047(7)
C36 0.0309(8) 0.0264(8) 0.0243(8) 0.0057(6) -0.0076(6) -0.0011(7)
C37 0.0237(7) 0.0197(7) 0.0239(7) 0.0006(6) -0.0056(6) -0.0013(6)
C38 0.0177(7) 0.0250(8) 0.0316(8) 0.0031(6) -0.0040(6) -0.0015(6)
C39 0.0267(9) 0.0378(10) 0.0478(11) 0.0055(9) -0.0036(8) -0.0113(8)
C40 0.0247(8) 0.0377(10) 0.0338(9) -0.0008(8) 0.0004(7) 0.0041(7)
C41 0.0249(8) 0.0377(10) 0.0272(8) 0.0106(7) -0.0013(6) 0.0013(7)
C42 0.0654(17) 0.0216(10) 0.125(3) 0.0021(13) 0.0506(18) 0.0069(10)
C43 0.0369(10) 0.0307(9) 0.0398(10) -0.0102(8) 0.0118(8) -0.0095(8)
C44 0.0162(6) 0.0136(6) 0.0282(7) -0.0021(5) -0.0048(5) 0.0042(5)
C45 0.0200(7) 0.0230(7) 0.0293(8) 0.0028(6) -0.0058(6) 0.0027(6)
C46 0.0229(8) 0.0381(10) 0.0309(9) 0.0052(7) -0.0092(7) 0.0024(7)
C47 0.0172(7) 0.0406(10) 0.0366(9) -0.0017(8) -0.0075(7) 0.0015(7)
C48 0.0164(7) 0.0281(8) 0.0325(8) -0.0032(7) 0.0001(6) 0.0024(6)
C49 0.0182(7) 0.0185(7) 0.0278(8) -0.0041(6) -0.0032(6) 0.0050(5)
C50 0.0251(8) 0.0279(8) 0.0321(9) 0.0087(7) -0.0060(7) -0.0004(6)
C51 0.0388(11) 0.0358(11) 0.0652(15) 0.0227(10) -0.0011(10) 0.0021(9)
C52 0.0375(10) 0.0458(11) 0.0265(9) 0.0047(8) 0.0001(7) -0.0089(9)
C53 0.0229(8) 0.0384(10) 0.0279(8) -0.0003(7) -0.0017(6) -0.0014(7)
C54 0.118(3) 0.0512(15) 0.0373(12) -0.0211(11) 0.0085(14) 0.0011(16)
C55 0.0402(11) 0.0444(12) 0.0381(10) 0.0101(9) 0.0099(9) 0.0041(9)
C56 0.0199(7) 0.0226(7) 0.0149(6) 0.0007(5) -0.0002(5) 0.0025(5)
C57 0.0348(9) 0.0247(8) 0.0254(8) 0.0037(6) 0.0070(7) -0.0006(7)
C58 0.0294(8) 0.0371(9) 0.0187(7) -0.0035(6) 0.0014(6) 0.0049(7)
C59 0.0229(7) 0.0248(8) 0.0252(8) 0.0085(6) -0.0024(6) -0.0030(6)
C60 0.0293(9) 0.0237(8) 0.0407(10) 0.0067(7) 0.0031(7) -0.0015(7)
C61 0.0387(11) 0.0243(9) 0.0540(12) 0.0058(8) -0.0018(9) -0.0041(8)
C62 0.0335(10) 0.0338(10) 0.0529(12) 0.0157(9) -0.0063(9) -0.0131(8)
C63 0.0281(9) 0.0436(11) 0.0431(11) 0.0164(9) 0.0035(8) -0.0060(8)
C64 0.0285(8) 0.0328(9) 0.0307(9) 0.0092(7) 0.0040(7) -0.0028(7)
C1_1 0.039(2) 0.0272(17) 0.046(2) 0.0011(15) 0.0126(17) 0.0038(15)
C2_1 0.040(2) 0.028(2) 0.030(2) -0.0020(17) 0.0092(18) -0.0049(19)
C3_1 0.040(2) 0.0317(18) 0.0391(18) -0.0033(14) 0.0090(16) -0.0026(17)
C4_1 0.049(3) 0.0283(18) 0.037(2) -0.0058(18) 0.0041(18) 0.0077(18)
C5_1 0.070(3) 0.067(4) 0.035(2) 0.008(2) 0.023(2) 0.015(3)
C6_1 0.052(3) 0.075(4) 0.058(3) 0.014(4) 0.031(3) 0.012(3)
C7_1 0.040(3) 0.047(3) 0.074(4) 0.018(4) 0.002(3) 0.002(2)
C1_2 0.035(2) 0.048(2) 0.055(3) 0.021(2) 0.015(2) -0.0043(15)
C2_2 0.041(2) 0.056(3) 0.058(3) 0.022(2) 0.012(2) -0.005(3)
C3_2 0.039(2) 0.056(3) 0.069(3) 0.032(2) -0.006(2) -0.0085(18)
C4_2 0.031(2) 0.050(3) 0.075(3) 0.010(2) -0.016(2) -0.0068(17)
C5_2 0.034(3) 0.062(3) 0.052(3) 0.008(2) 0.001(2) -0.004(2)
C6_2 0.036(2) 0.053(3) 0.052(3) 0.017(2) 0.0129(19) -0.006(2)
C7_2 0.071(3) 0.054(2) 0.075(3) 0.007(2) 0.017(2) 0.008(2)
C1_3 0.035(5) 0.019(4) 0.042(5) -0.015(5) 0.014(4) -0.003(4)
C2_3 0.039(5) 0.051(7) 0.038(6) 0.000(5) 0.016(4) 0.015(5)
C3_3 0.043(6) 0.057(7) 0.040(5) -0.003(5) 0.009(4) 0.024(6)
C4_3 0.044(6) 0.052(9) 0.035(5) 0.008(6) 0.005(5) 0.013(6)
C5_3 0.066(6) 0.043(6) 0.025(4) 0.015(4) 0.019(4) 0.016(5)
C6_3 0.046(6) 0.027(5) 0.039(5) 0.011(4) 0.024(4) 0.003(4)
C7_3 0.036(6) 0.045(8) 0.053(9) -0.020(8) 0.016(6) 0.007(6)
C1_4 0.036(4) 0.048(5) 0.038(4) -0.007(3) 0.005(3) 0.002(3)
C2_4 0.047(6) 0.047(5) 0.034(4) 0.012(4) 0.016(4) -0.002(5)
C3_4 0.037(4) 0.045(4) 0.047(5) 0.001(4) 0.012(5) -0.006(3)
C4_4 0.019(4) 0.045(5) 0.045(5) -0.015(4) 0.005(4) -0.007(4)
C5_4 0.028(4) 0.055(5) 0.030(4) 0.002(3) 0.005(3) -0.010(3)
C6_4 0.031(3) 0.044(4) 0.048(4) 0.002(3) -0.001(3) -0.005(3)
C7_4 0.077(7) 0.110(9) 0.080(7) -0.047(7) 0.000(6) 0.042(7)
C1_5 0.048(6) 0.023(4) 0.039(6) -0.006(5) 0.008(4) -0.015(5)
C2_5 0.061(7) 0.029(5) 0.050(6) 0.002(4) 0.021(5) 0.000(6)
C3_5 0.083(8) 0.032(6) 0.043(6) 0.003(5) 0.010(6) 0.006(8)
C4_5 0.076(7) 0.041(6) 0.040(5) -0.009(5) -0.004(6) 0.008(6)
C5_5 0.070(9) 0.100(14) 0.047(6) -0.009(7) 0.000(6) 0.023(9)
C6_5 0.052(7) 0.088(15) 0.030(6) -0.010(8) 0.003(5) -0.022(7)
C7_5 0.030(5) 0.039(6) 0.045(6) -0.010(5) 0.008(4) 0.000(4)

loop_
_atom_type_symbol
_atom_type_description
_atom_type_scat_dispersion_real
_atom_type_scat_dispersion_imag
_atom_type_scat_source
C C 0.0033 0.0016 'International Tables Vol C Tables 4.2.6.8 and 6.1.1.4'
H H 0.0000 0.0000 'International Tables Vol C Tables 4.2.6.8 and 6.1.1.4'
Cl Cl 0.1484 0.1585 'International Tables Vol C Tables 4.2.6.8 and 6.1.1.4'
Ga Ga 0.2307 1.6083 'International Tables Vol C Tables 4.2.6.8 and 6.1.1.4'
N N 0.0061 0.0033 'International Tables Vol C Tables 4.2.6.8 and 6.1.1.4'
P P 0.1023 0.0942 'International Tables Vol C Tables 4.2.6.8 and 6.1.1.4'
Se Se -0.0929 2.2259 'International Tables Vol C Tables 4.2.6.8 and 6.1.1.4'

loop_
_geom_angle_atom_site_label_1
_geom_angle_atom_site_label_2
_geom_angle_atom_site_label_3
_geom_angle
_geom_angle_site_symmetry_1
_geom_angle_site_symmetry_3
_geom_angle_publ_flag
C59 Se1 Ga2 109.65(5) . . ?
N1 Ga1 N2 96.19(5) . . ?
N1 Ga1 Cl1 102.83(3) . . ?
N2 Ga1 Cl1 102.88(4) . . ?
N1 Ga1 P1 110.27(4) . . ?
N2 Ga1 P1 117.79(4) . . ?
Cl1 Ga1 P1 122.808(17) . . ?
N3 Ga2 N4 94.66(5) . . ?
N3 Ga2 P1 110.09(4) . . ?
N4 Ga2 P1 113.37(4) . . ?
N3 Ga2 Se1 113.23(4) . . ?
N4 Ga2 Se1 112.83(4) . . ?
P1 Ga2 Se1 111.623(12) . . ?
Ga1 P1 Ga2 113.864(18) . . ?
C1 N1 C6 118.66(12) . . ?
C1 N1 Ga1 118.96(10) . . ?
C6 N1 Ga1 122.33(9) . . ?
C3 N2 C18 118.85(11) . . ?
C3 N2 Ga1 118.62(9) . . ?
C18 N2 Ga1 122.41(9) . . ?
C27 N3 C32 117.38(12) . . ?
C27 N3 Ga2 120.78(10) . . ?
C32 N3 Ga2 121.81(9) . . ?
C29 N4 C44 117.25(12) . . ?
C29 N4 Ga2 120.94(10) . . ?
C44 N4 Ga2 121.77(9) . . ?
N1 C1 C2 123.33(13) . . ?
N1 C1 C4 120.05(13) . . ?
C2 C1 C4 116.60(13) . . ?
C1 C2 C3 128.34(13) . . ?
N2 C3 C2 124.02(13) . . ?
N2 C3 C5 120.10(13) . . ?
C2 C3 C5 115.84(13) . . ?
C11 C6 C7 121.71(14) . . ?
C11 C6 N1 118.26(13) . . ?
C7 C6 N1 120.03(13) . . ?
C8 C7 C6 117.73(14) . . ?
C8 C7 C12 118.99(13) . . ?
C6 C7 C12 123.28(13) . . ?
C9 C8 C7 121.32(15) . . ?
C8 C9 C10 120.20(16) . . ?
C9 C10 C11 121.13(16) . . ?
C10 C11 C6 117.86(15) . . ?
C10 C11 C15 120.32(14) . . ?
C6 C11 C15 121.79(14) . . ?
C7 C12 C14 111.00(15) . . ?
C7 C12 C13 111.09(14) . . ?
C14 C12 C13 110.04(16) . . ?
C11 C15 C16 111.55(14) . . ?
C11 C15 C17 112.91(15) . . ?
C16 C15 C17 109.83(14) . . ?
C19 C18 C23 121.25(13) . . ?
C19 C18 N2 120.57(12) . . ?
C23 C18 N2 118.19(13) . . ?
C20 C19 C18 117.92(14) . . ?
C20 C19 C24 118.47(14) . . ?
C18 C19 C24 123.62(12) . . ?
C21 C20 C19 121.63(15) . . ?
C22 C21 C20 119.76(14) . . ?
C21 C22 C23 121.24(14) . . ?
C22 C23 C18 118.19(14) . . ?
C22 C23 C56 120.40(13) . . ?
C18 C23 C56 121.36(13) . . ?
C19 C24 C26 110.55(13) . . ?
C19 C24 C25 111.45(13) . . ?
C26 C24 C25 109.84(14) . . ?
N3 C27 C28 123.75(13) . . ?
N3 C27 C30 119.52(13) . . ?
C28 C27 C30 116.73(14) . . ?
C27 C28 C29 127.88(14) . . ?
N4 C29 C28 124.08(14) . . ?
N4 C29 C31 120.51(14) . . ?
C28 C29 C31 115.41(14) . . ?
C37 C32 C33 121.46(14) . . ?
C37 C32 N3 117.89(14) . . ?
C33 C32 N3 120.63(14) . . ?
C34 C33 C32 117.57(16) . . ?
C34 C33 C38 119.59(15) . . ?
C32 C33 C38 122.83(13) . . ?
C35 C34 C33 121.65(17) . . ?
C36 C35 C34 119.89(15) . . ?
C35 C36 C37 121.23(17) . . ?
C36 C37 C32 118.14(16) . . ?
C36 C37 C41 120.04(16) . . ?
C32 C37 C41 121.82(14) . . ?
C33 C38 C39 113.13(15) . . ?
C33 C38 C40 110.08(14) . . ?
C39 C38 C40 109.84(15) . . ?
C37 C41 C43 113.11(15) . . ?
C37 C41 C42 112.13(17) . . ?
C43 C41 C42 109.56(17) . . ?
C45 C44 C49 121.30(14) . . ?
C45 C44 N4 119.55(15) . . ?
C49 C44 N4 119.08(14) . . ?
C46 C45 C44 117.82(16) . . ?
C46 C45 C50 118.51(15) . . ?
C44 C45 C50 123.66(14) . . ?
C47 C46 C45 121.59(16) . . ?
C46 C47 C48 119.87(16) . . ?
C47 C48 C49 121.09(17) . . ?
C48 C49 C44 118.28(15) . . ?
C48 C49 C53 118.84(16) . . ?
C44 C49 C53 122.84(14) . . ?
C45 C50 C51 112.36(16) . . ?
C45 C50 C52 111.12(15) . . ?
C51 C50 C52 108.69(17) . . ?
C55 C53 C49 112.68(15) . . ?
C55 C53 C54 108.42(19) . . ?
C49 C53 C54 111.04(17) . . ?
C23 C56 C58 112.87(13) . . ?
C23 C56 C57 111.73(13) . . ?
C58 C56 C57 109.94(13) . . ?
C60 C59 C64 119.04(16) . . ?
C60 C59 Se1 124.65(13) . . ?
C64 C59 Se1 116.29(14) . . ?
C59 C60 C61 119.97(18) . . ?
C60 C61 C62 120.8(2) . . ?
C63 C62 C61 119.16(18) . . ?
C62 C63 C64 120.87(19) . . ?
C59 C64 C63 120.11(19) . . ?
C2_1 C1_1 C6_1 116.5(4) . . ?
C2_1 C1_1 C7_1 120.6(4) . . ?
C6_1 C1_1 C7_1 122.9(5) . . ?
C1_1 C2_1 C3_1 122.6(4) . . ?
C4_1 C3_1 C2_1 120.4(4) . . ?
C3_1 C4_1 C5_1 118.7(4) . . ?
C4_1 C5_1 C6_1 120.0(4) . . ?
C5_1 C6_1 C1_1 121.8(5) . . ?
C6_2 C1_2 C2_2 117.8(4) . . ?
C6_2 C1_2 C7_2 121.6(4) . . ?
C2_2 C1_2 C7_2 120.6(5) . . ?
C3_2 C2_2 C1_2 121.5(5) . . ?
C4_2 C3_2 C2_2 119.7(4) . . ?
C3_2 C4_2 C5_2 119.2(5) . . ?
C6_2 C5_2 C4_2 120.5(5) . . ?
C5_2 C6_2 C1_2 121.3(4) . . ?
C6_3 C1_3 C2_3 117.4(8) . . ?
C6_3 C1_3 C7_3 123.6(10) . . ?
C2_3 C1_3 C7_3 118.7(10) . . ?
C3_3 C2_3 C1_3 120.2(8) . . ?
C2_3 C3_3 C4_3 121.2(8) . . ?
C3_3 C4_3 C5_3 117.9(9) . . ?
C6_3 C5_3 C4_3 119.4(8) . . ?
C1_3 C6_3 C5_3 122.5(8) . . ?
C2_4 C1_4 C6_4 119.4(7) . . ?
C2_4 C1_4 C7_4 121.4(9) . . ?
C6_4 C1_4 C7_4 119.3(9) . . ?
C3_4 C2_4 C1_4 120.9(7) . . ?
C4_4 C3_4 C2_4 119.5(7) . . ?
C3_4 C4_4 C5_4 119.3(7) . . ?
C6_4 C5_4 C4_4 121.1(7) . . ?
C5_4 C6_4 C1_4 119.8(7) . . ?
C2_5 C1_5 C6_5 118.8(8) . . ?
C2_5 C1_5 C7_5 119.8(10) . . ?
C6_5 C1_5 C7_5 120.7(10) . . ?
C1_5 C2_5 C3_5 119.6(8) . . ?
C4_5 C3_5 C2_5 121.6(9) . . ?
C3_5 C4_5 C5_5 119.0(8) . . ?
C6_5 C5_5 C4_5 119.5(9) . . ?
C5_5 C6_5 C1_5 121.0(9) . . ?

loop_
_geom_bond_atom_site_label_1
_geom_bond_atom_site_label_2
_geom_bond_distance
_geom_bond_site_symmetry_2
_geom_bond_publ_flag
Se1 C59 1.9171(16) . ?
Se1 Ga2 2.3898(3) . ?
Ga1 N1 1.9555(12) . ?
Ga1 N2 1.9573(12) . ?
Ga1 Cl1 2.2143(4) . ?
Ga1 P1 2.3132(4) . ?
Ga2 N3 1.9655(12) . ?
Ga2 N4 1.9757(12) . ?
Ga2 P1 2.3319(5) . ?
N1 C1 1.3339(18) . ?
N1 C6 1.4442(18) . ?
N2 C3 1.3363(18) . ?
N2 C18 1.4461(17) . ?
N3 C27 1.3382(18) . ?
N3 C32 1.4449(18) . ?
N4 C29 1.3299(19) . ?
N4 C44 1.4487(19) . ?
C1 C2 1.395(2) . ?
C1 C4 1.508(2) . ?
C2 C3 1.400(2) . ?
C3 C5 1.506(2) . ?
C6 C11 1.403(2) . ?
C6 C7 1.405(2) . ?
C7 C8 1.395(2) . ?
C7 C12 1.516(2) . ?
C8 C9 1.376(2) . ?
C9 C10 1.379(3) . ?
C10 C11 1.396(2) . ?
C11 C15 1.518(2) . ?
C12 C14 1.521(3) . ?
C12 C13 1.531(2) . ?
C15 C16 1.527(3) . ?
C15 C17 1.527(2) . ?
C18 C19 1.405(2) . ?
C18 C23 1.410(2) . ?
C19 C20 1.393(2) . ?
C19 C24 1.522(2) . ?
C20 C21 1.381(2) . ?
C21 C22 1.381(2) . ?
C22 C23 1.393(2) . ?
C23 C56 1.517(2) . ?
C24 C26 1.529(2) . ?
C24 C25 1.534(2) . ?
C27 C28 1.396(2) . ?
C27 C30 1.506(2) . ?
C28 C29 1.399(2) . ?
C29 C31 1.512(2) . ?
C32 C37 1.405(2) . ?
C32 C33 1.404(2) . ?
C33 C34 1.399(2) . ?
C33 C38 1.506(2) . ?
C34 C35 1.378(3) . ?
C35 C36 1.374(3) . ?
C36 C37 1.397(2) . ?
C37 C41 1.512(2) . ?
C38 C39 1.532(2) . ?
C38 C40 1.532(3) . ?
C41 C43 1.514(3) . ?
C41 C42 1.517(3) . ?
C44 C45 1.404(2) . ?
C44 C49 1.402(2) . ?
C45 C46 1.395(2) . ?
C45 C50 1.519(3) . ?
C46 C47 1.376(3) . ?
C47 C48 1.378(3) . ?
C48 C49 1.395(2) . ?
C49 C53 1.519(2) . ?
C50 C51 1.529(3) . ?
C50 C52 1.523(3) . ?
C53 C55 1.512(3) . ?
C53 C54 1.527(3) . ?
C56 C58 1.525(2) . ?
C56 C57 1.533(2) . ?
C59 C60 1.386(3) . ?
C59 C64 1.394(3) . ?
C60 C61 1.389(3) . ?
C61 C62 1.380(3) . ?
C62 C63 1.374(3) . ?
C63 C64 1.385(3) . ?
C1_1 C2_1 1.370(5) . ?
C1_1 C6_1 1.381(6) . ?
C1_1 C7_1 1.521(7) . ?
C2_1 C3_1 1.377(6) . ?
C3_1 C4_1 1.367(5) . ?
C4_1 C5_1 1.378(6) . ?
C5_1 C6_1 1.389(7) . ?
C1_2 C6_2 1.379(6) . ?
C1_2 C2_2 1.386(6) . ?
C1_2 C7_2 1.501(6) . ?
C2_2 C3_2 1.383(6) . ?
C3_2 C4_2 1.377(6) . ?
C4_2 C5_2 1.386(6) . ?
C5_2 C6_2 1.370(7) . ?
C1_3 C6_3 1.369(10) . ?
C1_3 C2_3 1.390(10) . ?
C1_3 C7_3 1.460(19) . ?
C2_3 C3_3 1.371(10) . ?
C3_3 C4_3 1.374(11) . ?
C4_3 C5_3 1.383(11) . ?
C5_3 C6_3 1.370(10) . ?
C1_4 C2_4 1.378(9) . ?
C1_4 C6_4 1.370(9) . ?
C1_4 C7_4 1.553(11) . ?
C2_4 C3_4 1.376(9) . ?
C3_4 C4_4 1.374(10) . ?
C4_4 C5_4 1.379(9) . ?
C5_4 C6_4 1.367(8) . ?
C1_5 C2_5 1.371(10) . ?
C1_5 C6_5 1.378(11) . ?
C1_5 C7_5 1.492(15) . ?
C2_5 C3_5 1.372(10) . ?
C3_5 C4_5 1.369(11) . ?
C4_5 C5_5 1.374(11) . ?
C5_5 C6_5 1.383(11) . ?
